data_7024296
loop_
_publ_author_name
'Ball, Nicholas D.'
'Kampf, Jeff W.'
'Sanford, Melanie S.'

_publ_section_title
;
 Synthesis and reactivity of palladium(II) fluoride complexes containing
 nitrogen-donor ligands.
;
_journal_issue 2
_journal_name_full 'Dalton transactions (Cambridge, England : 2003)'
_journal_page_first 632
_journal_page_last 640
_journal_paper_doi 10.1039/b914426a
_journal_volume 39
_journal_year 2010
_chemical_formula_moiety 'C18 H17 F N2 Pd'
_chemical_formula_sum 'C18 H17 F N2 Pd'
_chemical_formula_weight 386.74
_chemical_name_systematic
;
?
;
_space_group_IT_number 14
_symmetry_cell_setting monoclinic
_symmetry_space_group_name_Hall '-P 2ybc'
_symmetry_space_group_name_H-M 'P 1 21/c 1'
_atom_sites_solution_hydrogens geom
_atom_sites_solution_primary direct
_atom_sites_solution_secondary difmap
_audit_creation_method SHELXL-97
_cell_angle_alpha 90.00
_cell_angle_beta 96.023(2)
_cell_angle_gamma 90.00
_cell_formula_units_Z 4
_cell_length_a 9.6607(11)
_cell_length_b 9.2742(10)
_cell_length_c 17.810(2)
_cell_measurement_reflns_used 9958
_cell_measurement_temperature 85(2)
_cell_measurement_theta_max 23.42
_cell_measurement_theta_min 2.48
_cell_volume 1586.9(3)
_computing_cell_refinement 'Bruker SAINT'
_computing_data_collection 'Bruker SMART-APEX'
_computing_data_reduction 'Bruker SAINT'
_computing_molecular_graphics 'Bruker SHELXTL'
_computing_publication_material 'Bruker SHELXTL'
_computing_structure_refinement 'Bruker SHELXTL'
_computing_structure_solution 'Bruker SHELXTL'
_diffrn_ambient_temperature 85(2)
_diffrn_measured_fraction_theta_full 0.994
_diffrn_measured_fraction_theta_max 0.994
_diffrn_measurement_device_type 'CCD area detector'
_diffrn_measurement_method 'phi and omega scans'
_diffrn_radiation_monochromator graphite
_diffrn_radiation_source 'fine-focus sealed tube'
_diffrn_radiation_type MoK\a
_diffrn_radiation_wavelength 0.71073
_diffrn_reflns_av_R_equivalents 0.0578
_diffrn_reflns_av_sigmaI/netI 0.0234
_diffrn_reflns_limit_h_max 11
_diffrn_reflns_limit_h_min -12
_diffrn_reflns_limit_k_max 12
_diffrn_reflns_limit_k_min -12
_diffrn_reflns_limit_l_max 23
_diffrn_reflns_limit_l_min -23
_diffrn_reflns_number 39833
_diffrn_reflns_theta_full 28.44
_diffrn_reflns_theta_max 28.44
_diffrn_reflns_theta_min 2.12
_exptl_absorpt_coefficient_mu 1.177
_exptl_absorpt_correction_T_max 0.9222
_exptl_absorpt_correction_T_min 0.6974
_exptl_absorpt_correction_type multi-scan
_exptl_absorpt_process_details
;
Blessing, R. Acta Cryst. (1995) A51 33-38.
Sheldrick, G. TWINABS (Version 2007/5), Bruker AXS scaling and
corrections for twinned crystals University of Gottingen, Germany 2007.
;
_exptl_crystal_colour colorless
_exptl_crystal_density_diffrn 1.619
_exptl_crystal_density_method 'not measured'
_exptl_crystal_description needle
_exptl_crystal_F_000 776
_exptl_crystal_size_max 0.33
_exptl_crystal_size_mid 0.14
_exptl_crystal_size_min 0.07
_refine_diff_density_max 1.264
_refine_diff_density_min -0.786
_refine_diff_density_rms 0.117
_refine_ls_extinction_method none
_refine_ls_goodness_of_fit_ref 1.142
_refine_ls_hydrogen_treatment constr
_refine_ls_matrix_type full
_refine_ls_number_parameters 211
_refine_ls_number_reflns 4339
_refine_ls_number_restraints 0
_refine_ls_restrained_S_all 1.142
_refine_ls_R_factor_all 0.0383
_refine_ls_R_factor_gt 0.0323
_refine_ls_shift/su_max 0.001
_refine_ls_shift/su_mean 0.000
_refine_ls_structure_factor_coef Fsqd
_refine_ls_weighting_details 'calc w=1/[\s^2^(Fo^2^)+(0.0349P)^2^+2.7748P] where P=(Fo^2^+2Fc^2^)/3'
_refine_ls_weighting_scheme calc
_refine_ls_wR_factor_gt 0.0797
_refine_ls_wR_factor_ref 0.0842
_reflns_number_gt 3952
_reflns_number_total 4339
_reflns_threshold_expression >2sigma(I)
_cod_data_source_file b914426a.txt
_cod_data_source_block nb272
_cod_depositor_comments
;
The following automatic conversions were performed:

'_symmetry_cell_setting' value 'Monoclinic' changed to 'monoclinic'
according to /home/saulius/struct/CIF-dictionaries/cif_core.dic
dictionary named 'cif_core.dic' version 2.4.2 from 2011-04-26.

Automatic conversion script
Id: cif_fix_values 1891 2012-01-12 08:04:46Z andrius 
;
_cod_original_sg_symbol_H-M P2(1)/c
_cod_database_code 7024296

loop_
_symmetry_equiv_pos_as_xyz
'x, y, z'
'-x, y+1/2, -z+1/2'
'-x, -y, -z'
'x, -y-1/2, z-1/2'

loop_
_atom_site_label
_atom_site_type_symbol
_atom_site_fract_x
_atom_site_fract_y
_atom_site_fract_z
_atom_site_U_iso_or_equiv
_atom_site_adp_type
_atom_site_occupancy
_atom_site_symmetry_multiplicity
_atom_site_calc_flag
_atom_site_refinement_flags
Pd1 Pd 0.70036(2) 0.23629(2) 0.401187(10) 0.01328(7) Uani 1 1 d .
F1 F 0.87233(18) 0.35370(19) 0.45086(9) 0.0213(3) Uani 1 1 d .
N1 N 0.5753(3) 0.4108(3) 0.39812(12) 0.0165(4) Uani 1 1 d .
N2 N 0.8136(2) 0.0484(2) 0.40402(12) 0.0146(4) Uani 1 1 d .
C1 C 0.6147(3) 0.5398(3) 0.42582(15) 0.0195(5) Uani 1 1 d .
H1A H 0.7090 0.5541 0.4456 0.023 Uiso 1 1 calc R
C2 C 0.5225(3) 0.6530(3) 0.42657(17) 0.0237(6) Uani 1 1 d .
H2A H 0.5527 0.7449 0.4453 0.028 Uiso 1 1 calc R
C3 C 0.3847(3) 0.6298(3) 0.39935(17) 0.0255(6) Uani 1 1 d .
H3A H 0.3187 0.7055 0.4005 0.031 Uiso 1 1 calc R
C4 C 0.3434(3) 0.4962(3) 0.37045(16) 0.0217(6) Uani 1 1 d .
H4A H 0.2490 0.4791 0.3518 0.026 Uiso 1 1 calc R
C5 C 0.4420(3) 0.3876(3) 0.36915(14) 0.0159(5) Uani 1 1 d .
C6 C 0.4178(3) 0.2422(3) 0.33829(15) 0.0166(5) Uani 1 1 d .
C7 C 0.2939(3) 0.1997(3) 0.29715(15) 0.0200(5) Uani 1 1 d .
H7A H 0.2188 0.2658 0.2886 0.024 Uiso 1 1 calc R
C8 C 0.2803(3) 0.0604(3) 0.26862(15) 0.0213(6) Uani 1 1 d .
H8A H 0.1968 0.0313 0.2397 0.026 Uiso 1 1 calc R
C9 C 0.3899(3) -0.0356(3) 0.28275(15) 0.0208(6) Uani 1 1 d .
H9A H 0.3795 -0.1319 0.2648 0.025 Uiso 1 1 calc R
C10 C 0.5150(3) 0.0063(3) 0.32269(14) 0.0181(5) Uani 1 1 d .
H10A H 0.5891 -0.0609 0.3311 0.022 Uiso 1 1 calc R
C11 C 0.5321(3) 0.1465(3) 0.35054(14) 0.0151(5) Uani 1 1 d .
C12 C 0.8102(3) -0.0437(3) 0.46263(15) 0.0183(5) Uani 1 1 d .
C13 C 0.8834(3) -0.1716(3) 0.46514(17) 0.0219(6) Uani 1 1 d .
H13A H 0.8807 -0.2350 0.5068 0.026 Uiso 1 1 calc R
C14 C 0.9608(3) -0.2070(3) 0.40681(19) 0.0251(6) Uani 1 1 d .
H14A H 1.0105 -0.2954 0.4074 0.030 Uiso 1 1 calc R
C15 C 0.9642(3) -0.1109(3) 0.34740(17) 0.0221(6) Uani 1 1 d .
H15A H 1.0169 -0.1331 0.3068 0.027 Uiso 1 1 calc R
C16 C 0.8911(3) 0.0171(3) 0.34727(15) 0.0176(5) Uani 1 1 d .
C17 C 0.7237(3) -0.0014(3) 0.52409(15) 0.0215(6) Uani 1 1 d .
H17A H 0.7613 0.0871 0.5485 0.032 Uiso 1 1 calc R
H17B H 0.7256 -0.0790 0.5616 0.032 Uiso 1 1 calc R
H17C H 0.6275 0.0154 0.5025 0.032 Uiso 1 1 calc R
C18 C 0.8941(3) 0.1259(3) 0.28506(15) 0.0225(6) Uani 1 1 d .
H18A H 0.7989 0.1444 0.2623 0.034 Uiso 1 1 calc R
H18B H 0.9499 0.0885 0.2465 0.034 Uiso 1 1 calc R
H18C H 0.9353 0.2159 0.3058 0.034 Uiso 1 1 calc R

loop_
_atom_site_aniso_label
_atom_site_aniso_U_11
_atom_site_aniso_U_22
_atom_site_aniso_U_33
_atom_site_aniso_U_23
_atom_site_aniso_U_13
_atom_site_aniso_U_12
Pd1 0.01468(10) 0.01518(10) 0.00997(10) 0.00018(7) 0.00129(7) -0.00016(7)
F1 0.0207(9) 0.0237(9) 0.0185(8) -0.0001(7) -0.0024(6) -0.0030(7)
N1 0.0207(12) 0.0182(11) 0.0109(9) 0.0023(8) 0.0027(9) 0.0007(9)
N2 0.0164(11) 0.0150(10) 0.0119(9) -0.0010(8) -0.0004(8) 0.0004(8)
C1 0.0245(15) 0.0193(13) 0.0149(12) 0.0018(10) 0.0032(11) -0.0011(11)
C2 0.0332(17) 0.0170(13) 0.0214(13) -0.0001(11) 0.0046(12) 0.0012(12)
C3 0.0294(17) 0.0217(14) 0.0258(14) 0.0016(11) 0.0054(12) 0.0079(12)
C4 0.0239(15) 0.0213(14) 0.0202(13) 0.0020(11) 0.0032(11) 0.0048(11)
C5 0.0192(14) 0.0187(12) 0.0101(10) 0.0028(9) 0.0029(9) 0.0006(10)
C6 0.0209(14) 0.0189(13) 0.0104(11) 0.0022(9) 0.0027(10) -0.0011(10)
C7 0.0185(14) 0.0276(14) 0.0136(11) 0.0035(11) 0.0007(10) 0.0004(11)
C8 0.0201(15) 0.0315(15) 0.0122(11) 0.0003(11) 0.0013(10) -0.0048(12)
C9 0.0254(15) 0.0227(14) 0.0150(12) -0.0025(10) 0.0055(11) -0.0051(11)
C10 0.0203(14) 0.0212(13) 0.0133(11) -0.0011(10) 0.0046(10) -0.0011(10)
C11 0.0167(13) 0.0195(12) 0.0092(10) 0.0008(9) 0.0020(9) -0.0012(10)
C12 0.0182(14) 0.0182(13) 0.0179(12) 0.0000(10) -0.0010(10) -0.0027(10)
C13 0.0202(15) 0.0186(13) 0.0259(14) 0.0024(11) -0.0017(11) -0.0008(11)
C14 0.0221(15) 0.0195(14) 0.0331(16) -0.0028(12) -0.0005(12) 0.0033(11)
C15 0.0202(14) 0.0250(15) 0.0215(13) -0.0071(11) 0.0039(11) 0.0007(11)
C16 0.0189(13) 0.0203(13) 0.0132(11) -0.0026(10) -0.0007(10) -0.0017(10)
C17 0.0279(15) 0.0224(13) 0.0147(12) 0.0039(10) 0.0042(11) 0.0007(11)
C18 0.0246(15) 0.0302(16) 0.0135(12) 0.0007(11) 0.0060(11) 0.0008(12)

loop_
_atom_type_symbol
_atom_type_description
_atom_type_scat_dispersion_real
_atom_type_scat_dispersion_imag
_atom_type_scat_source
C C 0.0033 0.0016 'International Tables Vol C Tables 4.2.6.8 and 6.1.1.4'
H H 0.0000 0.0000 'International Tables Vol C Tables 4.2.6.8 and 6.1.1.4'
N N 0.0061 0.0033 'International Tables Vol C Tables 4.2.6.8 and 6.1.1.4'
F F 0.0171 0.0103 'International Tables Vol C Tables 4.2.6.8 and 6.1.1.4'
Pd Pd -0.9988 1.0072 'International Tables Vol C Tables 4.2.6.8 and 6.1.1.4'
O O 0.0106 0.0060 'International Tables Vol C Tables 4.2.6.8 and 6.1.1.4'

loop_
_geom_angle_atom_site_label_1
_geom_angle_atom_site_label_2
_geom_angle_atom_site_label_3
_geom_angle
C11 Pd1 N1 82.13(11)
C11 Pd1 N2 93.68(10)
N1 Pd1 N2 175.36(9)
C11 Pd1 F1 173.88(9)
N1 Pd1 F1 92.32(8)
N2 Pd1 F1 91.95(8)
C1 N1 C5 120.4(2)
C1 N1 Pd1 124.2(2)
C5 N1 Pd1 115.25(19)
C16 N2 C12 120.2(2)
C16 N2 Pd1 119.92(18)
C12 N2 Pd1 119.91(18)
N1 C1 C2 121.8(3)
C1 C2 C3 118.5(3)
C2 C3 C4 119.9(3)
C3 C4 C5 118.9(3)
N1 C5 C4 120.4(3)
N1 C5 C6 113.4(2)
C4 C5 C6 126.2(3)
C7 C6 C11 121.1(3)
C7 C6 C5 123.5(3)
C11 C6 C5 115.4(2)
C8 C7 C6 119.9(3)
C9 C8 C7 119.3(3)
C8 C9 C10 121.3(3)
C9 C10 C11 120.4(3)
C10 C11 C6 117.9(3)
C10 C11 Pd1 128.4(2)
C6 C11 Pd1 113.6(2)
N2 C12 C13 120.9(3)
N2 C12 C17 117.4(2)
C13 C12 C17 121.7(3)
C12 C13 C14 119.7(3)
C13 C14 C15 118.7(3)
C16 C15 C14 120.0(3)
N2 C16 C15 120.5(3)
N2 C16 C18 117.6(2)
C15 C16 C18 122.0(3)

loop_
_geom_bond_atom_site_label_1
_geom_bond_atom_site_label_2
_geom_bond_distance
Pd1 C11 1.960(3)
Pd1 N1 2.017(2)
Pd1 N2 2.055(2)
Pd1 F1 2.1024(17)
N1 C1 1.335(4)
N1 C5 1.353(4)
N2 C16 1.351(3)
N2 C12 1.351(3)
C1 C2 1.378(4)
C2 C3 1.384(5)
C3 C4 1.385(4)
C4 C5 1.388(4)
C5 C6 1.466(4)
C6 C7 1.394(4)
C6 C11 1.416(4)
C7 C8 1.389(4)
C8 C9 1.386(4)
C9 C10 1.392(4)
C10 C11 1.395(4)
C12 C13 1.380(4)
C12 C17 1.498(4)
C13 C14 1.381(4)
C14 C15 1.386(4)
C15 C16 1.381(4)
C16 C18 1.501(4)
